data_1569444
loop_
_publ_author_name
'Salama, Eid E.'
'Youssef, Mohamed F.'
'Boraei, Ahmed T. A.'
'Haukka, Matti'
'Soliman, Saied M.'
'Barakat, Assem'
'Sarhan, Ahmed A. M.'

_publ_section_title
;
 Base-Controlled Regiospecific Mono-Benzylation/Allylation and
 Diallylation of 4-Aryl-5-indolyl-1,2,4-triazole-3-thione: Thio-Aza Allyl
 Rearrangement
;
_journal_issue 7
_journal_name_full Crystals
_journal_page_first 992
_journal_paper_doi 10.3390/cryst13070992
_journal_volume 13
_journal_year 2023
_chemical_formula_moiety 'C22 H19 Cl N4 S'
_chemical_formula_sum 'C22 H19 Cl N4 S'
_chemical_formula_weight 406.92
_space_group_crystal_system monoclinic
_space_group_IT_number 14
_space_group_name_Hall '-P 2ybc'
_space_group_name_H-M_alt 'P 1 21/c 1'
_atom_sites_solution_hydrogens geom
_audit_creation_method SHELXL-2018/3
_cell_angle_alpha 90
_cell_angle_beta 97.688(2)
_cell_angle_gamma 90
_cell_formula_units_Z 4
_cell_length_a 11.0242(3)
_cell_length_b 16.5074(4)
_cell_length_c 11.0507(2)
_cell_measurement_reflns_used 7814
_cell_measurement_temperature 120(2)
_cell_measurement_theta_max 31.9160
_cell_measurement_theta_min 2.7470
_cell_volume 1992.94(8)
_computing_cell_refinement
;
CrysAlisPro 1.171.41.93a (Rigaku Oxford Diffraction, 2020)
;
_computing_data_collection
;
CrysAlisPro 1.171.40.84a (Rigaku Oxford Diffraction, 2020)
;
_computing_data_reduction
;
CrysAlisPro 1.171.41.93a (Rigaku Oxford Diffraction, 2020)
;
_computing_molecular_graphics 'CrystaMaker X (CrystalMaker Software ltd., 2021)'
_computing_publication_material 'SHELXL-2018/3 (Sheldrick, 2018)'
_computing_structure_refinement 'SHELXL-2018/3 (Sheldrick, 2018)'
_computing_structure_solution 'SHELXT (Sheldrick, 2018)'
_diffrn_ambient_temperature 120(2)
_diffrn_detector_area_resol_mean 16.0107
_diffrn_measured_fraction_theta_full 1.000
_diffrn_measured_fraction_theta_max 0.923
_diffrn_measurement_device '\k-geometry diffractometer'
_diffrn_measurement_device_type 'SuperNova, Single source at offset, Eos'
_diffrn_measurement_method '\f scans and \w scans with \k offset'
_diffrn_radiation_monochromator mirror
_diffrn_radiation_type MoK\a
_diffrn_radiation_wavelength 0.71073
_diffrn_reflns_av_R_equivalents 0.0475
_diffrn_reflns_av_unetI/netI 0.0454
_diffrn_reflns_Laue_measured_fraction_full 1.000
_diffrn_reflns_Laue_measured_fraction_max 0.923
_diffrn_reflns_limit_h_max 16
_diffrn_reflns_limit_h_min -16
_diffrn_reflns_limit_k_max 24
_diffrn_reflns_limit_k_min -24
_diffrn_reflns_limit_l_max 15
_diffrn_reflns_limit_l_min -15
_diffrn_reflns_number 23307
_diffrn_reflns_point_group_measured_fraction_full 1.000
_diffrn_reflns_point_group_measured_fraction_max 0.923
_diffrn_reflns_theta_full 25.242
_diffrn_reflns_theta_max 32.426
_diffrn_reflns_theta_min 2.232
_diffrn_source 'micro-focus sealed X-ray tube'
_exptl_absorpt_coefficient_mu 0.312
_exptl_absorpt_correction_T_max 0.999
_exptl_absorpt_correction_T_min 0.999
_exptl_absorpt_correction_type analytical
_exptl_absorpt_process_details
;
CrysAlisPro 1.171.41.93a (Rigaku Oxford Diffraction, 2020)
Analytical numeric absorption correction using a multifaceted crystal
model based on expressions derived by R.C. Clark & J.S. Reid.
(Clark, R. C. & Reid, J. S. (1995). Acta Cryst. A51, 887-897)
Empirical absorption correction using spherical harmonics,
implemented in SCALE3 ABSPACK scaling algorithm.
;
_exptl_crystal_colour colourless
_exptl_crystal_density_diffrn 1.356
_exptl_crystal_description block
_exptl_crystal_F_000 848
_exptl_crystal_size_max 0.230
_exptl_crystal_size_mid 0.170
_exptl_crystal_size_min 0.120
_refine_diff_density_max 0.462
_refine_diff_density_min -0.499
_refine_diff_density_rms 0.063
_refine_ls_extinction_method none
_refine_ls_goodness_of_fit_ref 1.037
_refine_ls_hydrogen_treatment constr
_refine_ls_matrix_type full
_refine_ls_number_parameters 266
_refine_ls_number_reflns 6619
_refine_ls_number_restraints 18
_refine_ls_restrained_S_all 1.036
_refine_ls_R_factor_all 0.0671
_refine_ls_R_factor_gt 0.0461
_refine_ls_shift/su_max 0.001
_refine_ls_shift/su_mean 0.000
_refine_ls_structure_factor_coef Fsqd
_refine_ls_weighting_details 'w=1/[\s^2^(Fo^2^)+(0.0517P)^2^+0.7367P] where P=(Fo^2^+2Fc^2^)/3'
_refine_ls_weighting_scheme calc
_refine_ls_wR_factor_gt 0.1106
_refine_ls_wR_factor_ref 0.1230
_reflns_Friedel_coverage 0.000
_reflns_number_gt 4997
_reflns_number_total 6619
_reflns_threshold_expression 'I > 2\s(I)'
_cod_data_source_file 2264129.cif
_cod_data_source_block cftb_9a
_cod_original_sg_symbol_H-M 'P 21/c'
_cod_database_code 1569444
_shelx_shelxl_version_number 2018/3
_shelx_space_group_comment
;
The symmetry employed for this shelxl refinement is uniquely defined
by the following loop, which should always be used as a source of
symmetry information in preference to the above space-group names.
They are only intended as comments.
;
_shelx_estimated_absorpt_t_min 0.932
_shelx_estimated_absorpt_t_max 0.964

loop_
_space_group_symop_operation_xyz
'x, y, z'
'-x, y+1/2, -z+1/2'
'-x, -y, -z'
'x, -y-1/2, z-1/2'

loop_
_atom_site_label
_atom_site_type_symbol
_atom_site_fract_x
_atom_site_fract_y
_atom_site_fract_z
_atom_site_U_iso_or_equiv
_atom_site_adp_type
_atom_site_occupancy
_atom_site_site_symmetry_order
_atom_site_calc_flag
_atom_site_refinement_flags_posn
_atom_site_refinement_flags_adp
_atom_site_refinement_flags_occupancy
_atom_site_disorder_assembly
_atom_site_disorder_group
Cl1 Cl 0.64773(4) 0.38440(2) -0.10940(3) 0.02574(10) Uani 1 1 d . . . . .
S1 S 0.78917(4) 0.39963(3) 0.49147(3) 0.03206(12) Uani 1 1 d . . . . .
N1 N 0.22225(12) 0.34034(8) 0.40143(11) 0.0214(2) Uani 1 1 d . . . . .
N2 N 0.54845(11) 0.39165(7) 0.40330(10) 0.0179(2) Uani 1 1 d . . . . .
N3 N 0.58077(12) 0.39725(8) 0.60513(11) 0.0214(3) Uani 1 1 d . . . . .
N4 N 0.45428(12) 0.39256(8) 0.56769(11) 0.0211(3) Uani 1 1 d . . . . .
C1 C 0.28853(14) 0.41884(9) 0.25546(13) 0.0219(3) Uani 1 1 d . . . . .
H1 H 0.338834 0.452267 0.212945 0.026 Uiso 1 1 calc R U . . .
C2 C 0.16535(14) 0.39507(9) 0.21401(14) 0.0236(3) Uani 1 1 d . . . . .
C3 C 0.08324(16) 0.41116(11) 0.10758(16) 0.0315(4) Uani 1 1 d . . . . .
H3A H 0.106854 0.444435 0.044592 0.038 Uiso 1 1 calc R U . . .
C4 C -0.03255(18) 0.37732(12) 0.09704(19) 0.0389(4) Uani 1 1 d . . . . .
H4A H -0.088844 0.387459 0.025776 0.047 Uiso 1 1 calc R U . . .
C5 C -0.06811(17) 0.32845(12) 0.1895(2) 0.0412(5) Uani 1 1 d . . . . .
H5 H -0.148305 0.306200 0.179507 0.049 Uiso 1 1 calc R U . . .
C6 C 0.00997(15) 0.31157(11) 0.29508(17) 0.0325(4) Uani 1 1 d . . . . .
H6 H -0.014833 0.278262 0.357451 0.039 Uiso 1 1 calc R U . . .
C7 C 0.12720(14) 0.34569(10) 0.30609(14) 0.0237(3) Uani 1 1 d . . . . .
C8 C 0.23249(15) 0.27806(10) 0.49562(13) 0.0261(3) Uani 1 1 d . . . . .
H8A H 0.149584 0.263907 0.513889 0.031 Uiso 1 1 calc R U . . .
H8B H 0.279384 0.299963 0.571202 0.031 Uiso 1 1 calc R U . . .
C9 C 0.29438(15) 0.20297(10) 0.45862(15) 0.0282(3) Uani 1 1 d . . . . .
H9 H 0.310017 0.161181 0.517763 0.034 Uiso 1 1 calc R U . . .
C10 C 0.32887(16) 0.19027(10) 0.35042(16) 0.0297(3) Uani 1 1 d . . . . .
H10A H 0.314877 0.230574 0.288769 0.036 Uiso 1 1 calc R U . . .
H10B H 0.367716 0.140826 0.334153 0.036 Uiso 1 1 calc R U . . .
C11 C 0.32058(14) 0.38431(9) 0.36825(13) 0.0192(3) Uani 1 1 d . . . . .
C12 C 0.43712(13) 0.38919(8) 0.44736(12) 0.0181(3) Uani 1 1 d . . . . .
C13 C 0.57435(13) 0.38907(9) 0.27938(12) 0.0172(3) Uani 1 1 d . . . . .
C14 C 0.60472(14) 0.46060(9) 0.22507(12) 0.0211(3) Uani 1 1 d . . . . .
H14 H 0.608641 0.510070 0.269361 0.025 Uiso 1 1 calc R U . . .
C15 C 0.62942(14) 0.45907(9) 0.10470(12) 0.0210(3) Uani 1 1 d . . . . .
H15 H 0.650881 0.507356 0.065889 0.025 Uiso 1 1 calc R U . . .
C16 C 0.62217(13) 0.38595(9) 0.04249(12) 0.0183(3) Uani 1 1 d . . . . .
C17 C 0.59296(14) 0.31437(9) 0.09704(12) 0.0198(3) Uani 1 1 d . . . . .
H17 H 0.588998 0.264915 0.052716 0.024 Uiso 1 1 calc R U . . .
C18 C 0.56943(14) 0.31577(9) 0.21777(12) 0.0196(3) Uani 1 1 d . . . . .
H18 H 0.550294 0.267210 0.257287 0.024 Uiso 1 1 calc R U . . .
C19 C 0.63374(14) 0.39700(9) 0.50560(12) 0.0199(3) Uani 1 1 d . . . . .
C20A C 0.85477(15) 0.40384(11) 0.65152(14) 0.0279(3) Uani 0.518(5) 1 d . . P A 1
H20A H 0.801655 0.435290 0.699758 0.034 Uiso 0.518(5) 1 calc R U P A 1
H20B H 0.865985 0.348698 0.686456 0.034 Uiso 0.518(5) 1 calc R U P A 1
C21A C 0.9795(3) 0.44644(19) 0.6505(3) 0.0233(7) Uani 0.518(5) 1 d . . P A 1
H21A H 0.968345 0.494050 0.601957 0.028 Uiso 0.518(5) 1 calc R U P A 1
C22A C 1.0678(5) 0.4407(4) 0.6836(6) 0.0477(10) Uani 0.518(5) 1 d . . P A 1
H22A H 1.094451 0.395925 0.734304 0.057 Uiso 0.518(5) 1 calc R U P A 1
H22B H 1.125227 0.480026 0.664500 0.057 Uiso 0.518(5) 1 calc R U P A 1
C20B C 0.85477(15) 0.40384(11) 0.65152(14) 0.0279(3) Uani 0.482(5) 1 d . . P A 2
H20C H 0.840956 0.458051 0.685475 0.034 Uiso 0.482(5) 1 calc R U P A 2
H20D H 0.815208 0.362968 0.698855 0.034 Uiso 0.482(5) 1 calc R U P A 2
C21B C 0.9897(4) 0.3871(3) 0.6607(4) 0.0374(11) Uani 0.482(5) 1 d . . P A 2
H21B H 0.993972 0.333215 0.631530 0.045 Uiso 0.482(5) 1 calc R U P A 2
C22B C 1.0860(6) 0.4053(4) 0.6838(7) 0.0477(10) Uani 0.482(5) 1 d . . P A 2
H22C H 1.105681 0.457866 0.715460 0.057 Uiso 0.482(5) 1 calc R U P A 2
H22D H 1.149521 0.368376 0.672089 0.057 Uiso 0.482(5) 1 calc R U P A 2

loop_
_atom_site_aniso_label
_atom_site_aniso_U_11
_atom_site_aniso_U_22
_atom_site_aniso_U_33
_atom_site_aniso_U_23
_atom_site_aniso_U_13
_atom_site_aniso_U_12
Cl1 0.0373(2) 0.0279(2) 0.01362(15) -0.00157(12) 0.00929(13) -0.00390(15)
S1 0.0223(2) 0.0564(3) 0.01810(18) -0.00027(16) 0.00518(14) -0.00276(18)
N1 0.0210(6) 0.0219(6) 0.0226(6) -0.0015(5) 0.0073(5) -0.0016(5)
N2 0.0200(6) 0.0212(6) 0.0132(5) 0.0004(4) 0.0050(4) -0.0012(5)
N3 0.0250(6) 0.0244(6) 0.0154(5) -0.0022(4) 0.0050(4) -0.0030(5)
N4 0.0245(6) 0.0232(6) 0.0163(5) -0.0027(4) 0.0060(4) -0.0026(5)
C1 0.0232(7) 0.0213(7) 0.0216(7) 0.0004(5) 0.0052(5) 0.0018(6)
C2 0.0220(7) 0.0230(7) 0.0254(7) -0.0032(5) 0.0022(5) 0.0048(6)
C3 0.0293(9) 0.0302(9) 0.0334(8) -0.0003(7) -0.0014(7) 0.0080(7)
C4 0.0290(9) 0.0374(10) 0.0464(10) -0.0030(8) -0.0089(8) 0.0077(8)
C5 0.0226(8) 0.0374(10) 0.0614(12) -0.0044(9) -0.0025(8) -0.0002(8)
C6 0.0215(8) 0.0294(9) 0.0474(10) -0.0026(7) 0.0074(7) -0.0013(6)
C7 0.0203(7) 0.0215(7) 0.0302(7) -0.0056(6) 0.0062(6) 0.0017(6)
C8 0.0285(8) 0.0297(8) 0.0216(7) 0.0013(6) 0.0091(6) -0.0077(6)
C9 0.0276(8) 0.0263(8) 0.0302(8) 0.0089(6) 0.0024(6) -0.0037(6)
C10 0.0329(9) 0.0208(7) 0.0356(8) -0.0006(6) 0.0058(7) 0.0023(6)
C11 0.0206(7) 0.0187(7) 0.0193(6) -0.0025(5) 0.0066(5) -0.0006(5)
C12 0.0216(7) 0.0170(6) 0.0169(6) -0.0014(5) 0.0070(5) -0.0017(5)
C13 0.0191(6) 0.0209(7) 0.0120(5) 0.0005(4) 0.0034(5) -0.0014(5)
C14 0.0289(8) 0.0181(7) 0.0174(6) -0.0020(5) 0.0073(5) -0.0021(6)
C15 0.0290(8) 0.0181(7) 0.0173(6) 0.0016(5) 0.0079(5) -0.0023(6)
C16 0.0203(7) 0.0228(7) 0.0124(5) -0.0002(5) 0.0039(5) 0.0001(5)
C17 0.0266(7) 0.0176(6) 0.0158(6) -0.0026(5) 0.0047(5) -0.0010(5)
C18 0.0237(7) 0.0186(6) 0.0171(6) 0.0009(5) 0.0047(5) -0.0016(5)
C19 0.0225(7) 0.0226(7) 0.0149(6) -0.0005(5) 0.0038(5) -0.0024(5)
C20A 0.0236(8) 0.0394(9) 0.0203(7) -0.0054(6) 0.0009(6) 0.0036(7)
C21A 0.0235(14) 0.0182(16) 0.0271(14) -0.0018(11) -0.0007(11) 0.0016(11)
C22A 0.0303(18) 0.059(3) 0.0519(15) 0.004(3) -0.0016(14) 0.004(2)
C20B 0.0236(8) 0.0394(9) 0.0203(7) -0.0054(6) 0.0009(6) 0.0036(7)
C21B 0.0278(18) 0.048(3) 0.0355(19) -0.0009(17) 0.0013(14) 0.0040(16)
C22B 0.0303(18) 0.059(3) 0.0519(15) 0.004(3) -0.0016(14) 0.004(2)

loop_
_atom_type_symbol
_atom_type_description
_atom_type_scat_dispersion_real
_atom_type_scat_dispersion_imag
_atom_type_scat_source
C C 0.0033 0.0016 'International Tables Vol C Tables 4.2.6.8 and 6.1.1.4'
H H 0.0000 0.0000 'International Tables Vol C Tables 4.2.6.8 and 6.1.1.4'
N N 0.0061 0.0033 'International Tables Vol C Tables 4.2.6.8 and 6.1.1.4'
Cl Cl 0.1484 0.1585 'International Tables Vol C Tables 4.2.6.8 and 6.1.1.4'
S S 0.1246 0.1234 'International Tables Vol C Tables 4.2.6.8 and 6.1.1.4'

loop_
_geom_angle_atom_site_label_1
_geom_angle_atom_site_label_2
_geom_angle_atom_site_label_3
_geom_angle
_geom_angle_site_symmetry_1
_geom_angle_site_symmetry_3
_geom_angle_publ_flag
C19 S1 C20B 100.46(7) . . ?
C19 S1 C20A 100.46(7) . . ?
C7 N1 C11 107.60(12) . . ?
C7 N1 C8 124.52(13) . . ?
C11 N1 C8 124.53(13) . . ?
C19 N2 C12 104.76(11) . . ?
C19 N2 C13 125.82(12) . . ?
C12 N2 C13 129.42(12) . . ?
C19 N3 N4 106.79(11) . . ?
C12 N4 N3 107.61(12) . . ?
C11 C1 C2 107.17(14) . . ?
C11 C1 H1 126.4 . . ?
C2 C1 H1 126.4 . . ?
C3 C2 C7 119.36(15) . . ?
C3 C2 C1 133.80(16) . . ?
C7 C2 C1 106.84(13) . . ?
C4 C3 C2 118.43(18) . . ?
C4 C3 H3A 120.8 . . ?
C2 C3 H3A 120.8 . . ?
C3 C4 C5 121.12(17) . . ?
C3 C4 H4A 119.4 . . ?
C5 C4 H4A 119.4 . . ?
C6 C5 C4 121.95(18) . . ?
C6 C5 H5 119.0 . . ?
C4 C5 H5 119.0 . . ?
C5 C6 C7 117.11(17) . . ?
C5 C6 H6 121.4 . . ?
C7 C6 H6 121.4 . . ?
N1 C7 C6 129.47(16) . . ?
N1 C7 C2 108.48(13) . . ?
C6 C7 C2 122.04(15) . . ?
N1 C8 C9 112.56(13) . . ?
N1 C8 H8A 109.1 . . ?
C9 C8 H8A 109.1 . . ?
N1 C8 H8B 109.1 . . ?
C9 C8 H8B 109.1 . . ?
H8A C8 H8B 107.8 . . ?
C10 C9 C8 125.17(15) . . ?
C10 C9 H9 117.4 . . ?
C8 C9 H9 117.4 . . ?
C9 C10 H10A 120.0 . . ?
C9 C10 H10B 120.0 . . ?
H10A C10 H10B 120.0 . . ?
C1 C11 N1 109.89(13) . . ?
C1 C11 C12 128.41(14) . . ?
N1 C11 C12 121.70(13) . . ?
N4 C12 N2 109.88(13) . . ?
N4 C12 C11 127.12(13) . . ?
N2 C12 C11 122.99(12) . . ?
C14 C13 C18 121.81(12) . . ?
C14 C13 N2 118.56(12) . . ?
C18 C13 N2 119.63(12) . . ?
C13 C14 C15 119.17(13) . . ?
C13 C14 H14 120.4 . . ?
C15 C14 H14 120.4 . . ?
C16 C15 C14 118.93(13) . . ?
C16 C15 H15 120.5 . . ?
C14 C15 H15 120.5 . . ?
C17 C16 C15 121.92(12) . . ?
C17 C16 Cl1 119.02(11) . . ?
C15 C16 Cl1 119.05(11) . . ?
C16 C17 C18 119.14(13) . . ?
C16 C17 H17 120.4 . . ?
C18 C17 H17 120.4 . . ?
C13 C18 C17 119.01(13) . . ?
C13 C18 H18 120.5 . . ?
C17 C18 H18 120.5 . . ?
N3 C19 N2 110.96(13) . . ?
N3 C19 S1 128.93(11) . . ?
N2 C19 S1 120.08(11) . . ?
C21A C20A S1 104.37(14) . . ?
C21A C20A H20A 110.9 . . ?
S1 C20A H20A 110.9 . . ?
C21A C20A H20B 110.9 . . ?
S1 C20A H20B 110.9 . . ?
H20A C20A H20B 108.9 . . ?
C22A C21A C20A 141.2(5) . . ?
C22A C21A H21A 109.4 . . ?
C20A C21A H21A 109.4 . . ?
C21A C22A H22A 120.0 . . ?
C21A C22A H22B 120.0 . . ?
H22A C22A H22B 120.0 . . ?
C21B C20B S1 108.63(18) . . ?
C21B C20B H20C 110.0 . . ?
S1 C20B H20C 110.0 . . ?
C21B C20B H20D 110.0 . . ?
S1 C20B H20D 110.0 . . ?
H20C C20B H20D 108.3 . . ?
C22B C21B C20B 151.9(5) . . ?
C22B C21B H21B 104.1 . . ?
C20B C21B H21B 104.1 . . ?
C21B C22B H22C 120.0 . . ?
C21B C22B H22D 120.0 . . ?
H22C C22B H22D 120.0 . . ?

loop_
_geom_bond_atom_site_label_1
_geom_bond_atom_site_label_2
_geom_bond_distance
_geom_bond_site_symmetry_2
_geom_bond_publ_flag
Cl1 C16 1.7389(13) . yes
S1 C19 1.7418(16) . yes
S1 C20B 1.8204(16) . yes
S1 C20A 1.8204(16) . yes
N1 C7 1.386(2) . yes
N1 C11 1.3938(19) . yes
N1 C8 1.457(2) . yes
N2 C19 1.3732(18) . yes
N2 C12 1.3802(18) . yes
N2 C13 1.4364(17) . yes
N3 C19 1.3124(18) . yes
N3 N4 1.4027(18) . yes
N4 C12 1.3190(17) . yes
C1 C11 1.373(2) . ?
C1 C2 1.429(2) . ?
C1 H1 0.9500 . ?
C2 C3 1.410(2) . ?
C2 C7 1.411(2) . ?
C3 C4 1.384(3) . ?
C3 H3A 0.9500 . ?
C4 C5 1.399(3) . ?
C4 H4A 0.9500 . ?
C5 C6 1.382(3) . ?
C5 H5 0.9500 . ?
C6 C7 1.400(2) . ?
C6 H6 0.9500 . ?
C8 C9 1.498(2) . ?
C8 H8A 0.9900 . ?
C8 H8B 0.9900 . ?
C9 C10 1.319(2) . ?
C9 H9 0.9500 . ?
C10 H10A 0.9500 . ?
C10 H10B 0.9500 . ?
C11 C12 1.456(2) . ?
C13 C14 1.3857(19) . ?
C13 C18 1.3859(19) . ?
C14 C15 1.3932(19) . ?
C14 H14 0.9500 . ?
C15 C16 1.386(2) . ?
C15 H15 0.9500 . ?
C16 C17 1.384(2) . ?
C17 C18 1.3930(18) . ?
C17 H17 0.9500 . ?
C18 H18 0.9500 . ?
C20A C21A 1.546(4) . ?
C20A H20A 0.9900 . ?
C20A H20B 0.9900 . ?
C21A C22A 0.997(6) . ?
C21A H21A 0.9500 . ?
C22A H22A 0.9500 . ?
C22A H22B 0.9500 . ?
C20B C21B 1.502(4) . ?
C20B H20C 0.9900 . ?
C20B H20D 0.9900 . ?
C21B C22B 1.100(8) . ?
C21B H21B 0.9500 . ?
C22B H22C 0.9500 . ?
C22B H22D 0.9500 . ?

loop_
_geom_torsion_atom_site_label_1
_geom_torsion_atom_site_label_2
_geom_torsion_atom_site_label_3
_geom_torsion_atom_site_label_4
_geom_torsion
_geom_torsion_site_symmetry_1
_geom_torsion_site_symmetry_2
_geom_torsion_site_symmetry_3
_geom_torsion_site_symmetry_4
_geom_torsion_publ_flag
C19 N3 N4 C12 0.40(16) . . . . ?
C11 C1 C2 C3 179.65(17) . . . . ?
C11 C1 C2 C7 -0.09(17) . . . . ?
C7 C2 C3 C4 -0.3(2) . . . . ?
C1 C2 C3 C4 -179.99(17) . . . . ?
C2 C3 C4 C5 0.2(3) . . . . ?
C3 C4 C5 C6 -0.1(3) . . . . ?
C4 C5 C6 C7 0.1(3) . . . . ?
C11 N1 C7 C6 179.50(16) . . . . ?
C8 N1 C7 C6 19.5(3) . . . . ?
C11 N1 C7 C2 -1.50(16) . . . . ?
C8 N1 C7 C2 -161.55(14) . . . . ?
C5 C6 C7 N1 178.69(16) . . . . ?
C5 C6 C7 C2 -0.2(2) . . . . ?
C3 C2 C7 N1 -178.79(14) . . . . ?
C1 C2 C7 N1 0.99(17) . . . . ?
C3 C2 C7 C6 0.3(2) . . . . ?
C1 C2 C7 C6 -179.93(15) . . . . ?
C7 N1 C8 C9 86.49(18) . . . . ?
C11 N1 C8 C9 -70.25(18) . . . . ?
N1 C8 C9 C10 -4.7(2) . . . . ?
C2 C1 C11 N1 -0.85(17) . . . . ?
C2 C1 C11 C12 178.87(14) . . . . ?
C7 N1 C11 C1 1.47(17) . . . . ?
C8 N1 C11 C1 161.52(14) . . . . ?
C7 N1 C11 C12 -178.27(13) . . . . ?
C8 N1 C11 C12 -18.2(2) . . . . ?
N3 N4 C12 N2 -0.12(16) . . . . ?
N3 N4 C12 C11 -179.59(14) . . . . ?
C19 N2 C12 N4 -0.18(16) . . . . ?
C13 N2 C12 N4 179.61(13) . . . . ?
C19 N2 C12 C11 179.31(13) . . . . ?
C13 N2 C12 C11 -0.9(2) . . . . ?
C1 C11 C12 N4 144.30(16) . . . . ?
N1 C11 C12 N4 -36.0(2) . . . . ?
C1 C11 C12 N2 -35.1(2) . . . . ?
N1 C11 C12 N2 144.59(14) . . . . ?
C19 N2 C13 C14 -77.30(19) . . . . ?
C12 N2 C13 C14 102.95(18) . . . . ?
C19 N2 C13 C18 102.18(17) . . . . ?
C12 N2 C13 C18 -77.6(2) . . . . ?
C18 C13 C14 C15 0.9(2) . . . . ?
N2 C13 C14 C15 -179.66(13) . . . . ?
C13 C14 C15 C16 0.4(2) . . . . ?
C14 C15 C16 C17 -1.0(2) . . . . ?
C14 C15 C16 Cl1 177.79(12) . . . . ?
C15 C16 C17 C18 0.4(2) . . . . ?
Cl1 C16 C17 C18 -178.41(11) . . . . ?
C14 C13 C18 C17 -1.5(2) . . . . ?
N2 C13 C18 C17 179.05(13) . . . . ?
C16 C17 C18 C13 0.9(2) . . . . ?
N4 N3 C19 N2 -0.53(17) . . . . ?
N4 N3 C19 S1 -178.63(11) . . . . ?
C12 N2 C19 N3 0.45(16) . . . . ?
C13 N2 C19 N3 -179.35(13) . . . . ?
C12 N2 C19 S1 178.74(11) . . . . ?
C13 N2 C19 S1 -1.1(2) . . . . ?
C20B S1 C19 N3 -0.58(17) . . . . ?
C20A S1 C19 N3 -0.58(17) . . . . ?
C20B S1 C19 N2 -178.53(12) . . . . ?
C20A S1 C19 N2 -178.53(12) . . . . ?
C19 S1 C20A C21A -153.66(15) . . . . ?
S1 C20A C21A C22A -131.4(7) . . . . ?
C19 S1 C20B C21B 167.0(2) . . . . ?
S1 C20B C21B C22B 116.6(11) . . . . ?
